data_7210444
loop_
_publ_author_name
'Patra, Ranjan'
'Titi, Hatem M.'
'Goldberg, Israel'

_publ_section_title
;
 1D, 2D and 3D coordination polymers of
 5,5&#x2032;-methylenebis(oxy)dinicotinic acid with Co(ii), Mn(ii), Cu(ii)
 and Cd(ii) ions
;
_journal_issue 36
_journal_name_full CrystEngComm
_journal_page_first 7257
_journal_paper_doi 10.1039/c3ce41169a
_journal_volume 15
_journal_year 2013
_chemical_formula_moiety 'C13 H10 Cd N2 O7, C4 H9 N O'
_chemical_formula_sum 'C17 H19 Cd N3 O8'
_chemical_formula_weight 505.75
_chemical_name_systematic
; 
 ? 
;
_space_group_IT_number 19
_symmetry_cell_setting orthorhombic
_symmetry_space_group_name_Hall 'P 2ac 2ab'
_symmetry_space_group_name_H-M 'P 21 21 21'
_atom_sites_solution_hydrogens geom
_atom_sites_solution_primary direct
_atom_sites_solution_secondary difmap
_audit_creation_method SHELXL-97
_cell_angle_alpha 90.00
_cell_angle_beta 90.00
_cell_angle_gamma 90.00
_cell_formula_units_Z 4
_cell_length_a 7.9621(2)
_cell_length_b 12.7260(4)
_cell_length_c 18.3006(6)
_cell_measurement_reflns_used 4470
_cell_measurement_temperature 110(2)
_cell_measurement_theta_max 28.46
_cell_measurement_theta_min 1.95
_cell_volume 1854.32(10)
_computing_cell_refinement 'Saint, Bruker-AXS'
_computing_data_collection 'Apex2, Bruker-AXS'
_computing_data_reduction 'Saint, Bruker-AXS'
_computing_structure_refinement 'SHELXL-97 (Sheldrick, 2008)'
_computing_structure_solution 'SHELXTL-2012 (Sheldrick, 2008)'
_diffrn_ambient_temperature 110(2)
_diffrn_detector_area_resol_mean 1.75
_diffrn_measured_fraction_theta_full 0.986
_diffrn_measured_fraction_theta_max 0.986
_diffrn_measurement_device_type 'ApexDuo, Bruker-AXS'
_diffrn_measurement_method '0.5 deg. \f and \w scans'
_diffrn_radiation_monochromator graphite
_diffrn_radiation_source 'fine-focus sealed tube'
_diffrn_radiation_type MoK\a
_diffrn_radiation_wavelength 0.71073
_diffrn_reflns_av_R_equivalents 0.0191
_diffrn_reflns_av_sigmaI/netI 0.0326
_diffrn_reflns_limit_h_max 10
_diffrn_reflns_limit_h_min -5
_diffrn_reflns_limit_k_max 16
_diffrn_reflns_limit_k_min -16
_diffrn_reflns_limit_l_max 24
_diffrn_reflns_limit_l_min -16
_diffrn_reflns_number 10156
_diffrn_reflns_theta_full 28.46
_diffrn_reflns_theta_max 28.46
_diffrn_reflns_theta_min 1.95
_diffrn_standards_number 0
_exptl_absorpt_coefficient_mu 1.231
_exptl_absorpt_correction_T_max 0.7909
_exptl_absorpt_correction_T_min 0.7484
_exptl_absorpt_correction_type multi-scan
_exptl_absorpt_process_details 'Apex2, Bruker-AXS'
_exptl_crystal_colour colorless
_exptl_crystal_density_diffrn 1.812
_exptl_crystal_density_method 'not measured'
_exptl_crystal_description prism
_exptl_crystal_F_000 1016
_exptl_crystal_size_max 0.25
_exptl_crystal_size_mid 0.20
_exptl_crystal_size_min 0.20
_refine_diff_density_max 1.568
_refine_diff_density_min -1.138
_refine_diff_density_rms 0.105
_refine_ls_abs_structure_details 'Flack H D (1983), Acta Cryst. A39, 876-881'
_refine_ls_abs_structure_Flack 0.00(3)
_refine_ls_extinction_method none
_refine_ls_goodness_of_fit_ref 1.036
_refine_ls_hydrogen_treatment constr
_refine_ls_matrix_type full
_refine_ls_number_parameters 265
_refine_ls_number_reflns 4620
_refine_ls_number_restraints 18
_refine_ls_restrained_S_all 1.063
_refine_ls_R_factor_all 0.0305
_refine_ls_R_factor_gt 0.0291
_refine_ls_shift/su_max 0.033
_refine_ls_shift/su_mean 0.005
_refine_ls_structure_factor_coef Fsqd
_refine_ls_weighting_details 'calc w=1/[\s^2^(Fo^2^)+(0.0422P)^2^+2.7358P] where P=(Fo^2^+2Fc^2^)/3'
_refine_ls_weighting_scheme calc
_refine_ls_wR_factor_gt 0.0770
_refine_ls_wR_factor_ref 0.0781
_reflns_number_gt 4470
_reflns_number_total 4620
_reflns_threshold_expression >2sigma(I)
_cod_data_source_file c3ce41169a.txt
_cod_data_source_block Compound-4
_cod_original_sg_symbol_H-M 'P 212121'
_cod_database_code 7210444

loop_
_symmetry_equiv_pos_as_xyz
'x, y, z'
'-x+1/2, -y, z+1/2'
'x+1/2, -y+1/2, -z'
'-x, y+1/2, -z+1/2'

loop_
_atom_site_label
_atom_site_type_symbol
_atom_site_fract_x
_atom_site_fract_y
_atom_site_fract_z
_atom_site_U_iso_or_equiv
_atom_site_adp_type
_atom_site_occupancy
_atom_site_symmetry_multiplicity
_atom_site_calc_flag
_atom_site_refinement_flags
Cd Cd 0.09904(3) 0.157265(17) 0.112678(13) 0.01105(7) Uani 1 1 d .
N1 N 0.1257(3) 0.5459(2) 0.40439(16) 0.0129(6) Uani 1 1 d .
C2 C 0.2840(4) 0.5826(3) 0.40398(19) 0.0142(7) Uani 1 1 d .
H2 H 0.3024 0.6550 0.3943 0.017 Uiso 1 1 calc R
C3 C 0.4212(5) 0.5186(3) 0.4172(2) 0.0145(7) Uani 1 1 d .
C4 C 0.5956(5) 0.5645(3) 0.41324(18) 0.0138(6) Uani 1 1 d .
O5 O 0.7186(3) 0.5052(2) 0.42254(16) 0.0187(6) Uani 1 1 d .
O6 O 0.6100(3) 0.66258(19) 0.40080(14) 0.0178(5) Uani 1 1 d .
C7 C 0.3980(5) 0.4121(3) 0.43003(18) 0.0139(6) Uani 1 1 d .
H7 H 0.4907 0.3661 0.4368 0.017 Uiso 1 1 calc R
C8 C 0.2319(5) 0.3750(3) 0.4325(2) 0.0170(7) Uani 1 1 d .
C9 C 0.1011(5) 0.4432(3) 0.4186(2) 0.0157(6) Uani 1 1 d .
H9 H -0.0104 0.4167 0.4190 0.019 Uiso 1 1 calc R
O10 O 0.1852(3) 0.2742(2) 0.44942(18) 0.0229(6) Uani 1 1 d .
C11 C 0.3121(5) 0.1992(3) 0.4606(2) 0.0167(7) Uani 1 1 d .
H11A H 0.2647 0.1369 0.4855 0.020 Uiso 1 1 calc R
H11B H 0.4010 0.2292 0.4921 0.020 Uiso 1 1 calc R
O12 O 0.3816(3) 0.16915(19) 0.39249(15) 0.0165(5) Uani 1 1 d .
C13 C 0.2778(4) 0.1069(3) 0.3504(2) 0.0158(7) Uani 1 1 d .
C14 C 0.2391(4) 0.1406(3) 0.2797(2) 0.0163(7) Uani 1 1 d .
H14 H 0.2809 0.2065 0.2635 0.020 Uiso 1 1 calc R
N15 N 0.1452(4) 0.0831(2) 0.23383(18) 0.0160(6) Uani 1 1 d .
C16 C 0.0856(5) -0.0093(3) 0.25787(19) 0.0153(6) Uani 1 1 d .
H16 H 0.0175 -0.0499 0.2260 0.018 Uiso 1 1 calc R
C17 C 0.1190(4) -0.0483(3) 0.32748(19) 0.0145(7) Uani 1 1 d .
C18 C 0.0494(4) -0.1532(3) 0.3513(2) 0.0151(7) Uani 1 1 d .
O19 O -0.0680(3) -0.1931(2) 0.31497(16) 0.0210(6) Uani 1 1 d .
O20 O 0.1099(4) -0.19549(19) 0.40737(14) 0.0186(5) Uani 1 1 d .
C21 C 0.2178(4) 0.0103(3) 0.3746(2) 0.0155(7) Uani 1 1 d .
H21 H 0.2439 -0.0148 0.4221 0.019 Uiso 1 1 calc R
O22 O 0.0981(4) 0.1892(2) -0.01284(15) 0.0235(6) Uani 1 1 d .
H22A H 0.0352 0.2348 -0.0391 0.035 Uiso 1 1 d .
H22B H 0.1943 0.1925 -0.0390 0.035 Uiso 1 1 d .
C23 C -0.3125(7) -0.0321(5) 0.4029(3) 0.0460(13) Uani 1 1 d .
H23A H -0.2028 -0.0226 0.4263 0.069 Uiso 1 1 calc R
H23B H -0.3305 -0.1068 0.3927 0.069 Uiso 1 1 calc R
H23C H -0.4010 -0.0065 0.4356 0.069 Uiso 1 1 calc R
C24 C -0.3830(9) -0.0257(7) 0.2712(3) 0.072(2) Uani 1 1 d .
H24A H -0.4290 0.0259 0.2369 0.108 Uiso 1 1 calc R
H24B H -0.4721 -0.0741 0.2864 0.108 Uiso 1 1 calc R
H24C H -0.2928 -0.0653 0.2473 0.108 Uiso 1 1 calc R
N25 N -0.3173(6) 0.0275(4) 0.3340(3) 0.0505(12) Uani 1 1 d .
C26 C -0.2588(12) 0.1337(8) 0.3409(6) 0.094(3) Uani 1 1 d U
O27 O -0.2065(10) 0.1681(6) 0.4010(5) 0.121(3) Uani 1 1 d U
C28 C -0.2867(14) 0.1923(9) 0.2737(6) 0.118(4) Uani 1 1 d U
H28A H -0.3847 0.2381 0.2795 0.176 Uiso 1 1 calc R
H28B H -0.3067 0.1430 0.2334 0.176 Uiso 1 1 calc R
H28C H -0.1875 0.2351 0.2628 0.176 Uiso 1 1 calc R

loop_
_atom_site_aniso_label
_atom_site_aniso_U_11
_atom_site_aniso_U_22
_atom_site_aniso_U_33
_atom_site_aniso_U_23
_atom_site_aniso_U_13
_atom_site_aniso_U_12
Cd 0.00914(10) 0.00833(10) 0.01569(11) -0.00070(9) 0.00069(9) 0.00070(9)
N1 0.0091(14) 0.0108(13) 0.0187(15) -0.0006(10) 0.0001(10) 0.0018(10)
C2 0.0128(15) 0.0125(15) 0.0172(18) -0.0019(12) 0.0009(13) -0.0032(12)
C3 0.0113(16) 0.0153(16) 0.0170(16) -0.0007(13) 0.0016(13) -0.0002(14)
C4 0.0108(14) 0.0160(15) 0.0145(14) 0.0004(12) 0.0010(14) -0.0024(14)
O5 0.0117(12) 0.0172(13) 0.0273(15) 0.0035(11) -0.0001(11) 0.0010(10)
O6 0.0110(10) 0.0127(11) 0.0298(13) 0.0009(10) 0.0014(10) -0.0029(11)
C7 0.0113(14) 0.0134(15) 0.0170(16) 0.0005(12) 0.0008(14) -0.0006(14)
C8 0.0171(17) 0.0089(15) 0.0249(19) 0.0000(13) 0.0024(14) -0.0027(12)
C9 0.0100(14) 0.0148(16) 0.0223(17) -0.0016(12) 0.0036(15) -0.0053(14)
O10 0.0147(12) 0.0089(12) 0.0451(18) 0.0015(11) 0.0029(12) -0.0023(10)
C11 0.0173(17) 0.0130(16) 0.0197(18) 0.0014(13) -0.0030(14) -0.0016(13)
O12 0.0153(11) 0.0136(11) 0.0206(12) -0.0041(11) 0.0018(10) -0.0035(9)
C13 0.0127(15) 0.0104(16) 0.0245(19) 0.0005(13) 0.0020(14) -0.0025(12)
C14 0.0177(16) 0.0098(17) 0.0215(18) 0.0017(13) 0.0025(13) -0.0010(12)
N15 0.0165(14) 0.0140(15) 0.0175(15) 0.0029(12) 0.0000(11) -0.0020(11)
C16 0.0175(15) 0.0113(15) 0.0169(16) -0.0006(12) -0.0003(15) -0.0019(14)
C17 0.0151(17) 0.0101(15) 0.0181(17) -0.0002(12) 0.0018(14) -0.0005(12)
C18 0.0157(15) 0.0086(14) 0.0209(17) -0.0013(15) 0.0022(12) 0.0023(13)
O19 0.0236(15) 0.0135(12) 0.0259(14) 0.0022(10) -0.0058(11) -0.0070(10)
O20 0.0199(13) 0.0140(11) 0.0220(13) 0.0062(9) -0.0043(11) -0.0040(11)
C21 0.0158(16) 0.0131(16) 0.018(2) 0.0029(13) -0.0005(14) -0.0024(13)
O22 0.0209(12) 0.0281(14) 0.0216(13) 0.0080(10) 0.0080(12) 0.0097(12)
C23 0.041(3) 0.063(4) 0.034(3) -0.011(2) 0.000(2) 0.006(3)
C24 0.051(4) 0.136(7) 0.030(3) 0.002(4) -0.002(3) 0.041(4)
N25 0.034(2) 0.067(3) 0.051(3) 0.004(3) 0.016(2) 0.010(2)
C26 0.078(4) 0.103(5) 0.102(5) 0.013(4) 0.025(4) 0.010(4)
O27 0.114(4) 0.116(4) 0.133(5) -0.028(4) -0.012(4) -0.015(4)
C28 0.105(5) 0.120(5) 0.127(5) 0.044(4) 0.034(4) 0.022(4)

loop_
_atom_type_symbol
_atom_type_description
_atom_type_scat_dispersion_real
_atom_type_scat_dispersion_imag
_atom_type_scat_source
C C 0.0033 0.0016 'International Tables Vol C Tables 4.2.6.8 and 6.1.1.4'
H H 0.0000 0.0000 'International Tables Vol C Tables 4.2.6.8 and 6.1.1.4'
N N 0.0061 0.0033 'International Tables Vol C Tables 4.2.6.8 and 6.1.1.4'
O O 0.0106 0.0060 'International Tables Vol C Tables 4.2.6.8 and 6.1.1.4'
Cd Cd -0.8075 1.2024 'International Tables Vol C Tables 4.2.6.8 and 6.1.1.4'

loop_
_geom_angle_atom_site_label_1
_geom_angle_atom_site_label_2
_geom_angle_atom_site_label_3
_geom_angle
_geom_angle_site_symmetry_1
_geom_angle_site_symmetry_3
N1 Cd O6 140.86(9) 4_545 4_645
N1 Cd O22 88.34(11) 4_545 .
O6 Cd O22 83.91(10) 4_645 .
N1 Cd O19 119.79(10) 4_545 4
O6 Cd O19 98.15(9) 4_645 4
O22 Cd O19 114.62(10) . 4
N1 Cd N15 90.14(10) 4_545 .
O6 Cd N15 87.57(9) 4_645 .
O22 Cd N15 164.49(10) . .
O19 Cd N15 79.37(10) 4 .
N1 Cd O5 86.57(10) 4_545 4_645
O6 Cd O5 54.46(9) 4_645 4_645
O22 Cd O5 83.27(9) . 4_645
O19 Cd O5 146.99(9) 4 4_645
N15 Cd O5 81.23(10) . 4_645
N1 Cd O20 85.71(10) 4_545 4
O6 Cd O20 128.03(9) 4_645 4
O22 Cd O20 74.13(9) . 4
O19 Cd O20 53.74(9) 4 4
N15 Cd O20 121.15(9) . 4
O5 Cd O20 156.29(9) 4_645 4
N1 Cd C4 113.58(10) 4_545 4_645
O6 Cd C4 27.57(10) 4_645 4_645
O22 Cd C4 84.69(10) . 4_645
O19 Cd C4 122.91(10) 4 4_645
N15 Cd C4 81.78(10) . 4_645
O5 Cd C4 27.01(9) 4_645 4_645
O20 Cd C4 151.09(10) 4 4_645
C2 N1 C9 118.3(3) . .
C2 N1 Cd 121.0(2) . 4
C9 N1 Cd 120.7(2) . 4
N1 C2 C3 122.3(3) . .
N1 C2 H2 118.8 . .
C3 C2 H2 118.8 . .
C2 C3 C7 120.0(3) . .
C2 C3 C4 119.3(3) . .
C7 C3 C4 120.6(3) . .
O5 C4 O6 123.1(3) . .
O5 C4 C3 118.8(3) . .
O6 C4 C3 118.1(3) . .
O5 C4 Cd 65.7(2) . 4_655
O6 C4 Cd 57.85(18) . 4_655
C3 C4 Cd 172.2(2) . 4_655
C4 O5 Cd 87.3(2) . 4_655
C4 O6 Cd 94.6(2) . 4_655
C3 C7 C8 117.3(3) . .
C3 C7 H7 121.3 . .
C8 C7 H7 121.4 . .
O10 C8 C9 115.2(3) . .
O10 C8 C7 125.2(3) . .
C9 C8 C7 119.5(3) . .
N1 C9 C8 122.5(3) . .
N1 C9 H9 118.8 . .
C8 C9 H9 118.8 . .
C8 O10 C11 118.2(3) . .
O10 C11 O12 109.7(3) . .
O10 C11 H11A 109.7 . .
O12 C11 H11A 109.7 . .
O10 C11 H11B 109.7 . .
O12 C11 H11B 109.7 . .
H11A C11 H11B 108.2 . .
C13 O12 C11 114.3(3) . .
O12 C13 C21 122.4(3) . .
O12 C13 C14 118.3(3) . .
C21 C13 C14 119.3(3) . .
N15 C14 C13 122.4(3) . .
N15 C14 H14 118.8 . .
C13 C14 H14 118.8 . .
C16 N15 C14 118.0(3) . .
C16 N15 Cd 125.7(2) . .
C14 N15 Cd 116.3(2) . .
N15 C16 C17 123.0(3) . .
N15 C16 H16 118.5 . .
C17 C16 H16 118.5 . .
C21 C17 C16 119.0(3) . .
C21 C17 C18 120.4(3) . .
C16 C17 C18 120.6(3) . .
O20 C18 O19 123.1(4) . .
O20 C18 C17 118.3(3) . .
O19 C18 C17 118.6(3) . .
C18 O19 Cd 96.2(2) . 4_545
C18 O20 Cd 86.9(2) . 4_545
C17 C21 C13 118.3(3) . .
C17 C21 H21 120.9 . .
C13 C21 H21 120.9 . .
Cd O22 H22A 129.5 . .
Cd O22 H22B 121.8 . .
H22A O22 H22B 99.1 . .
N25 C23 H23A 109.5 . .
N25 C23 H23B 109.5 . .
H23A C23 H23B 109.5 . .
N25 C23 H23C 109.5 . .
H23A C23 H23C 109.5 . .
H23B C23 H23C 109.5 . .
N25 C24 H24A 109.5 . .
N25 C24 H24B 109.5 . .
H24A C24 H24B 109.5 . .
N25 C24 H24C 109.5 . .
H24A C24 H24C 109.5 . .
H24B C24 H24C 109.5 . .
C24 N25 C26 129.4(7) . .
C24 N25 C23 116.9(6) . .
C26 N25 C23 113.7(7) . .
O27 C26 N25 120.8(10) . .
O27 C26 C28 127.9(11) . .
N25 C26 C28 111.0(10) . .
C26 C28 H28A 109.4 . .
C26 C28 H28B 109.6 . .
H28A C28 H28B 109.5 . .
C26 C28 H28C 109.4 . .
H28A C28 H28C 109.5 . .
H28B C28 H28C 109.5 . .

loop_
_geom_bond_atom_site_label_1
_geom_bond_atom_site_label_2
_geom_bond_distance
_geom_bond_site_symmetry_2
Cd N1 2.303(3) 4_545
Cd O6 2.331(2) 4_645
Cd O22 2.333(3) .
Cd O19 2.332(3) 4
Cd N15 2.437(3) .
Cd O5 2.504(3) 4_645
Cd O20 2.532(3) 4
Cd C4 2.744(4) 4_645
N1 C2 1.344(4) .
N1 C9 1.347(4) .
N1 Cd 2.303(3) 4
C2 C3 1.384(5) .
C2 H2 0.9500 .
C3 C7 1.388(5) .
C3 C4 1.508(5) .
C4 O5 1.248(5) .
C4 O6 1.274(4) .
C4 Cd 2.744(4) 4_655
O5 Cd 2.504(3) 4_655
O6 Cd 2.331(2) 4_655
C7 C8 1.405(5) .
C7 H7 0.9500 .
C8 O10 1.370(4) .
C8 C9 1.380(5) .
C9 H9 0.9500 .
O10 C11 1.405(4) .
C11 O12 1.416(5) .
C11 H11A 0.9900 .
C11 H11B 0.9900 .
O12 C13 1.380(4) .
C13 C21 1.391(5) .
C13 C14 1.398(5) .
C14 N15 1.341(5) .
C14 H14 0.9500 .
N15 C16 1.343(4) .
C16 C17 1.393(5) .
C16 H16 0.9500 .
C17 C21 1.385(5) .
C17 C18 1.509(5) .
C18 O20 1.255(4) .
C18 O19 1.254(4) .
O19 Cd 2.332(3) 4_545
O20 Cd 2.532(3) 4_545
C21 H21 0.9500 .
O22 H22A 0.9050 .
O22 H22B 0.9041 .
C23 N25 1.472(8) .
C23 H23A 0.9800 .
C23 H23B 0.9800 .
C23 H23C 0.9800 .
C24 N25 1.433(9) .
C24 H24A 0.9800 .
C24 H24B 0.9800 .
C24 H24C 0.9800 .
N25 C26 1.435(12) .
C26 O27 1.255(13) .
C26 C28 1.456(14) .
C28 H28A 0.9800 .
C28 H28B 0.9800 .
C28 H28C 0.9800 .

loop_
_geom_hbond_atom_site_label_D
_geom_hbond_atom_site_label_H
_geom_hbond_atom_site_label_A
_geom_hbond_distance_DH
_geom_hbond_distance_HA
_geom_hbond_distance_DA
_geom_hbond_angle_DHA
_geom_hbond_site_symmetry_A
O22 H22A O6 0.91 2.06 2.967(4) 179 2_564
O22 H22B O20 0.90 1.84 2.747(4) 178 2_554

loop_
_geom_torsion_atom_site_label_1
_geom_torsion_atom_site_label_2
_geom_torsion_atom_site_label_3
_geom_torsion_atom_site_label_4
_geom_torsion
_geom_torsion_site_symmetry_1
_geom_torsion_site_symmetry_4
C9 N1 C2 C3 0.3(5) . .
Cd N1 C2 C3 177.1(3) 4 .
N1 C2 C3 C7 1.4(6) . .
N1 C2 C3 C4 177.9(3) . .
C2 C3 C4 O5 -177.3(3) . .
C7 C3 C4 O5 -0.9(5) . .
C2 C3 C4 O6 3.0(5) . .
C7 C3 C4 O6 179.5(3) . .
C2 C3 C4 Cd -54(2) . 4_655
C7 C3 C4 Cd 122.6(17) . 4_655
O6 C4 O5 Cd -7.5(3) . 4_655
C3 C4 O5 Cd 172.9(3) . 4_655
O5 C4 O6 Cd 8.1(4) . 4_655
C3 C4 O6 Cd -172.3(3) . 4_655
C2 C3 C7 C8 -3.2(5) . .
C4 C3 C7 C8 -179.6(3) . .
C3 C7 C8 O10 -175.3(4) . .
C3 C7 C8 C9 3.4(5) . .
C2 N1 C9 C8 0.0(5) . .
Cd N1 C9 C8 -176.9(3) 4 .
O10 C8 C9 N1 177.0(3) . .
C7 C8 C9 N1 -1.9(6) . .
C9 C8 O10 C11 176.7(3) . .
C7 C8 O10 C11 -4.5(6) . .
C8 O10 C11 O12 -75.2(4) . .
O10 C11 O12 C13 -72.3(4) . .
C11 O12 C13 C21 -59.1(4) . .
C11 O12 C13 C14 124.2(3) . .
O12 C13 C14 N15 177.1(3) . .
C21 C13 C14 N15 0.2(5) . .
C13 C14 N15 C16 0.8(5) . .
C13 C14 N15 Cd -179.0(3) . .
N1 Cd N15 C16 18.4(3) 4_545 .
O6 Cd N15 C16 -122.6(3) 4_645 .
O22 Cd N15 C16 -65.9(5) . .
O19 Cd N15 C16 138.7(3) 4 .
O5 Cd N15 C16 -68.2(3) 4_645 .
O20 Cd N15 C16 103.4(3) 4 .
C4 Cd N15 C16 -95.5(3) 4_645 .
N1 Cd N15 C14 -161.9(3) 4_545 .
O6 Cd N15 C14 57.2(3) 4_645 .
O22 Cd N15 C14 113.8(4) . .
O19 Cd N15 C14 -41.5(3) 4 .
O5 Cd N15 C14 111.6(3) 4_645 .
O20 Cd N15 C14 -76.8(3) 4 .
C4 Cd N15 C14 84.3(3) 4_645 .
C14 N15 C16 C17 -1.0(6) . .
Cd N15 C16 C17 178.8(3) . .
N15 C16 C17 C21 0.1(6) . .
N15 C16 C17 C18 -179.5(3) . .
C21 C17 C18 O20 -14.4(5) . .
C16 C17 C18 O20 165.2(3) . .
C21 C17 C18 O19 164.2(3) . .
C16 C17 C18 O19 -16.1(5) . .
O20 C18 O19 Cd -0.2(4) . 4_545
C17 C18 O19 Cd -178.8(3) . 4_545
O19 C18 O20 Cd 0.2(3) . 4_545
C17 C18 O20 Cd 178.8(3) . 4_545
C16 C17 C21 C13 0.9(5) . .
C18 C17 C21 C13 -179.4(3) . .
O12 C13 C21 C17 -177.8(3) . .
C14 C13 C21 C17 -1.0(5) . .
C24 N25 C26 O27 179.2(8) . .
C23 N25 C26 O27 1.4(11) . .
C24 N25 C26 C28 5.1(11) . .
C23 N25 C26 C28 -172.7(7) . .
N1 O10 O12 N15 -85.67(14) . .
